data_7002573
loop_
_publ_author_name
'Lian, Bing'
'Ma, Haiyan'
'Spaniol, Thomas P.'
'Okuda, Jun'

_publ_section_title
;
 Neutral and cationic aluminium complexes containing a chiral
 (OSSO)-type bis(phenolato) ligand: synthesis, structures and
 polymerization activity
;
_journal_issue 41
_journal_name_full 'Dalton Transactions'
_journal_page_first 9033
_journal_page_last 9042
_journal_paper_doi 10.1039/b909287k
_journal_year 2009
_chemical_absolute_configuration ad
_chemical_formula_moiety 'C38 H55 Al O3 S2'
_chemical_formula_sum 'C38 H55 Al O3 S2'
_chemical_formula_weight 650.97
_chemical_name_systematic
;
?
;
_space_group_IT_number 1
_symmetry_cell_setting triclinic
_symmetry_space_group_name_Hall 'P 1'
_symmetry_space_group_name_H-M 'P 1'
_atom_sites_solution_hydrogens geom
_atom_sites_solution_primary direct
_atom_sites_solution_secondary difmap
_audit_creation_method SHELXL-97
_cell_angle_alpha 63.139(2)
_cell_angle_beta 83.317(2)
_cell_angle_gamma 83.465(2)
_cell_formula_units_Z 2
_cell_length_a 11.2074(12)
_cell_length_b 13.4571(14)
_cell_length_c 13.6547(15)
_cell_measurement_reflns_used 4238
_cell_measurement_temperature 110(2)
_cell_measurement_theta_max 29.54
_cell_measurement_theta_min 2.39
_cell_volume 1820.3(3)
_computing_cell_refinement 'Bruker SMART (2001)'
_computing_data_collection 'Bruker SMART (2001)'
_computing_data_reduction 'Bruker SAINT+ (1999)'
_computing_molecular_graphics 'Ortep-3 for Windows (Farrugia, 1997)'
_computing_structure_refinement 'SHELXL-97 (Sheldrick, 1997)'
_computing_structure_solution 'SHELXS-86 (Sheldrick, 1986)'
_diffrn_ambient_temperature 110(2)
_diffrn_measured_fraction_theta_full 0.982
_diffrn_measured_fraction_theta_max 0.982
_diffrn_measurement_device_type 'CCD area detector'
_diffrn_measurement_method 'phi and omega scans'
_diffrn_radiation_monochromator graphite
_diffrn_radiation_source 'fine-focus sealed tube'
_diffrn_radiation_type MoK\a
_diffrn_radiation_wavelength 0.71073
_diffrn_reflns_av_R_equivalents 0.0247
_diffrn_reflns_av_sigmaI/netI 0.0525
_diffrn_reflns_limit_h_max 15
_diffrn_reflns_limit_h_min -15
_diffrn_reflns_limit_k_max 18
_diffrn_reflns_limit_k_min -18
_diffrn_reflns_limit_l_max 18
_diffrn_reflns_limit_l_min -18
_diffrn_reflns_number 26921
_diffrn_reflns_theta_full 29.54
_diffrn_reflns_theta_max 29.54
_diffrn_reflns_theta_min 2.38
_exptl_absorpt_coefficient_mu 0.205
_exptl_absorpt_correction_T_max 0.9545
_exptl_absorpt_correction_T_min 0.9082
_exptl_absorpt_correction_type multi-scan
_exptl_absorpt_process_details 'Bruker SADABS'
_exptl_crystal_colour colourless
_exptl_crystal_density_diffrn 1.188
_exptl_crystal_density_method 'not measured'
_exptl_crystal_description fragment
_exptl_crystal_F_000 704
_exptl_crystal_size_max 0.48
_exptl_crystal_size_mid 0.33
_exptl_crystal_size_min 0.23
_refine_diff_density_max 0.615
_refine_diff_density_min -0.240
_refine_diff_density_rms 0.070
_refine_ls_abs_structure_details 'Flack H D (1983), Acta Cryst. A39, 876-881'
_refine_ls_abs_structure_Flack 0.03(4)
_refine_ls_extinction_method none
_refine_ls_goodness_of_fit_ref 1.052
_refine_ls_hydrogen_treatment noref
_refine_ls_matrix_type full
_refine_ls_number_parameters 816
_refine_ls_number_reflns 19465
_refine_ls_number_restraints 3
_refine_ls_restrained_S_all 1.052
_refine_ls_R_factor_all 0.0559
_refine_ls_R_factor_gt 0.0520
_refine_ls_shift/su_max 0.000
_refine_ls_shift/su_mean 0.000
_refine_ls_structure_factor_coef Fsqd
_refine_ls_weighting_details 'calc w=1/[\s^2^(Fo^2^)+(0.0740P)^2^+0.1639P] where P=(Fo^2^+2Fc^2^)/3'
_refine_ls_weighting_scheme calc
_refine_ls_wR_factor_gt 0.1272
_refine_ls_wR_factor_ref 0.1306
_reflns_number_gt 17998
_reflns_number_total 19465
_reflns_threshold_expression >2sigma(I)
_cod_data_source_file b909287k.txt
_cod_data_source_block 5
_cod_database_code 7002573

loop_
_symmetry_equiv_pos_as_xyz
'x, y, z'

loop_
_atom_site_label
_atom_site_type_symbol
_atom_site_fract_x
_atom_site_fract_y
_atom_site_fract_z
_atom_site_U_iso_or_equiv
_atom_site_adp_type
_atom_site_occupancy
_atom_site_symmetry_multiplicity
_atom_site_calc_flag
_atom_site_refinement_flags
_atom_site_disorder_assembly
_atom_site_disorder_group
S1 S 0.63350(5) 0.59887(4) 0.09817(4) 0.01685(12) Uani 1 1 d . . .
S2 S 0.54776(5) 0.35455(4) 0.17703(4) 0.01656(12) Uani 1 1 d . . .
S3 S 0.36642(5) 0.40120(5) 0.90198(4) 0.01712(12) Uani 1 1 d . . .
S4 S 0.46284(5) 0.64199(5) 0.82293(4) 0.01752(12) Uani 1 1 d . . .
O1 O 0.77431(16) 0.54277(14) 0.28329(15) 0.0197(4) Uani 1 1 d . . .
O2 O 0.64119(15) 0.36618(14) 0.36420(14) 0.0177(3) Uani 1 1 d . . .
O3 O 0.85278(16) 0.38571(14) 0.20097(16) 0.0212(4) Uani 1 1 d . . .
O4 O 0.21982(16) 0.45155(14) 0.72121(15) 0.0196(4) Uani 1 1 d . . .
O5 O 0.36718(15) 0.61968(15) 0.64002(14) 0.0187(3) Uani 1 1 d . . .
O6 O 0.15451(18) 0.63049(17) 0.78030(18) 0.0322(5) Uani 1 1 d . . .
Al1 Al 0.73058(6) 0.44288(5) 0.24648(6) 0.01553(14) Uani 1 1 d . . .
Al2 Al 0.26875(6) 0.55348(6) 0.75209(6) 0.01788(15) Uani 1 1 d . . .
C1 C 0.7483(2) 0.65335(19) 0.2294(2) 0.0155(4) Uani 1 1 d . . .
C2 C 0.6790(2) 0.6971(2) 0.13691(19) 0.0160(4) Uani 1 1 d . . .
C3 C 0.6539(2) 0.8120(2) 0.0753(2) 0.0196(5) Uani 1 1 d . . .
H3 H 0.6098 0.8392 0.0117 0.023 Uiso 1 1 calc R . .
C4 C 0.6936(2) 0.8857(2) 0.1073(2) 0.0208(5) Uani 1 1 d . . .
C5 C 0.7601(2) 0.8419(2) 0.2014(2) 0.0183(5) Uani 1 1 d . . .
H5 H 0.7873 0.8928 0.2231 0.022 Uiso 1 1 calc R . .
C6 C 0.7883(2) 0.72757(19) 0.2645(2) 0.0166(5) Uani 1 1 d . . .
C7 C 0.6678(3) 1.0105(2) 0.0442(3) 0.0288(6) Uani 1 1 d . . .
H7A H 0.6261 1.0270 -0.0212 0.043 Uiso 1 1 calc R . .
H7B H 0.7438 1.0471 0.0217 0.043 Uiso 1 1 calc R . .
H7C H 0.6169 1.0382 0.0913 0.043 Uiso 1 1 calc R . .
C8 C 0.8624(2) 0.6838(2) 0.3654(2) 0.0180(5) Uani 1 1 d . . .
C9 C 0.9800(2) 0.6194(2) 0.3475(2) 0.0242(5) Uani 1 1 d . . .
H9A H 1.0252 0.6681 0.2798 0.036 Uiso 1 1 calc R . .
H9B H 0.9600 0.5536 0.3413 0.037(8) Uiso 1 1 calc R . .
H9C H 1.0292 0.5957 0.4102 0.056 Uiso 1 1 calc R . .
C10 C 0.7871(2) 0.6061(2) 0.4686(2) 0.0248(5) Uani 1 1 d . . .
H10A H 0.8339 0.5793 0.5333 0.037 Uiso 1 1 calc R . .
H10B H 0.7668 0.5423 0.4590 0.037 Uiso 1 1 calc R . .
H10C H 0.7129 0.6475 0.4792 0.037 Uiso 1 1 calc R . .
C11 C 0.8983(3) 0.7786(2) 0.3868(3) 0.0297(6) Uani 1 1 d . . .
H11A H 0.9491 0.8276 0.3237 0.044 Uiso 1 1 calc R . .
H11B H 0.9429 0.7470 0.4531 0.044 Uiso 1 1 calc R . .
H11C H 0.8256 0.8218 0.3972 0.044 Uiso 1 1 calc R . .
C12 C 0.4794(2) 0.5690(2) 0.1655(2) 0.0166(5) Uani 1 1 d . . .
H12 H 0.4816 0.5423 0.2466 0.020 Uiso 1 1 calc R . .
C13 C 0.4375(2) 0.4760(2) 0.1439(2) 0.0166(5) Uani 1 1 d . . .
H13 H 0.4286 0.5089 0.0630 0.020 Uiso 1 1 calc R . .
C14 C 0.3124(2) 0.4453(2) 0.2006(2) 0.0204(5) Uani 1 1 d . . .
H14A H 0.3154 0.4167 0.2811 0.024 Uiso 1 1 calc R . .
H14B H 0.2855 0.3856 0.1866 0.024 Uiso 1 1 calc R . .
C15 C 0.2231(2) 0.5477(2) 0.1572(2) 0.0228(5) Uani 1 1 d . . .
H15A H 0.1433 0.5276 0.1971 0.027 Uiso 1 1 calc R . .
H15B H 0.2146 0.5716 0.0782 0.027 Uiso 1 1 calc R . .
C16 C 0.2647(2) 0.6448(2) 0.1716(2) 0.0246(5) Uani 1 1 d . . .
H16A H 0.2628 0.6244 0.2511 0.029 Uiso 1 1 calc R . .
H16B H 0.2084 0.7113 0.1375 0.029 Uiso 1 1 calc R . .
C17 C 0.3927(2) 0.6734(2) 0.1188(2) 0.0206(5) Uani 1 1 d . . .
H17A H 0.3932 0.7021 0.0380 0.025 Uiso 1 1 calc R . .
H17B H 0.4193 0.7324 0.1340 0.025 Uiso 1 1 calc R . .
C18 C 0.5107(2) 0.2680(2) 0.31855(19) 0.0151(4) Uani 1 1 d . . .
C19 C 0.5659(2) 0.28381(19) 0.3968(2) 0.0145(4) Uani 1 1 d . . .
C20 C 0.5419(2) 0.2127(2) 0.50989(19) 0.0160(4) Uani 1 1 d . . .
C21 C 0.4578(2) 0.1337(2) 0.5371(2) 0.0176(5) Uani 1 1 d . . .
H21 H 0.4384 0.0875 0.6129 0.021 Uiso 1 1 calc R . .
C22 C 0.4002(2) 0.1182(2) 0.4598(2) 0.0175(5) Uani 1 1 d . . .
C23 C 0.4294(2) 0.1854(2) 0.3495(2) 0.0159(4) Uani 1 1 d . . .
H23 H 0.3943 0.1754 0.2948 0.019 Uiso 1 1 calc R . .
C24 C 0.3094(2) 0.0316(2) 0.4948(2) 0.0230(5) Uani 1 1 d . . .
H24A H 0.2323 0.0596 0.5180 0.034 Uiso 1 1 calc R . .
H24B H 0.3383 -0.0373 0.5563 0.034 Uiso 1 1 calc R . .
H24C H 0.2988 0.0163 0.4328 0.034 Uiso 1 1 calc R . .
C25 C 0.6052(2) 0.2248(2) 0.5977(2) 0.0185(5) Uani 1 1 d . . .
C26 C 0.7435(2) 0.2150(2) 0.5771(2) 0.0234(5) Uani 1 1 d . . .
H26A H 0.7678 0.2736 0.5044 0.035 Uiso 1 1 calc R . .
H26B H 0.7689 0.1416 0.5799 0.035 Uiso 1 1 calc R . .
H26C H 0.7814 0.2234 0.6338 0.035 Uiso 1 1 calc R . .
C27 C 0.5739(3) 0.1329(3) 0.7138(2) 0.0296(6) Uani 1 1 d . . .
H27A H 0.5954 0.0595 0.7155 0.044 Uiso 1 1 calc R . .
H27B H 0.4873 0.1399 0.7329 0.044 Uiso 1 1 calc R . .
H27C H 0.6190 0.1406 0.7670 0.044 Uiso 1 1 calc R . .
C28 C 0.5639(3) 0.3387(2) 0.5957(2) 0.0264(6) Uani 1 1 d . . .
H28A H 0.6070 0.3489 0.6486 0.040 Uiso 1 1 calc R . .
H28B H 0.4771 0.3415 0.6155 0.040 Uiso 1 1 calc R . .
H28C H 0.5813 0.3984 0.5217 0.040 Uiso 1 1 calc R . .
C29 C 0.87934(19) 0.29710(18) 0.17147(19) 0.0168(4) Uani 1 1 d . . .
H29 H 0.8540 0.3223 0.0955 0.020 Uiso 1 1 calc R . .
C30 C 1.01497(18) 0.25962(17) 0.17311(17) 0.0155(4) Uani 1 1 d . . .
C31 C 1.0519(2) 0.2319(2) 0.28895(19) 0.0232(5) Uani 1 1 d . . .
H31A H 1.0209 0.2916 0.3106 0.028 Uiso 1 1 calc R . .
H31B H 1.1405 0.2218 0.2916 0.028 Uiso 1 1 calc R . .
C32 C 0.9921(2) 0.1206(2) 0.3648(2) 0.0294(5) Uani 1 1 d . . .
H32A H 1.0535 0.0592 0.4008 0.035 Uiso 1 1 calc R . .
H32B H 0.9350 0.1290 0.4221 0.035 Uiso 1 1 calc R . .
C33 C 0.9260(2) 0.09945(18) 0.2839(2) 0.0227(5) Uani 1 1 d . . .
H33 H 0.9042 0.0207 0.3116 0.027 Uiso 1 1 calc R . .
C34 C 0.8187(2) 0.18753(18) 0.2501(2) 0.0230(5) Uani 1 1 d . . .
H34A H 0.7757 0.1935 0.3150 0.028 Uiso 1 1 calc R . .
H34B H 0.7613 0.1693 0.2118 0.028 Uiso 1 1 calc R . .
C35 C 1.0135(2) 0.14095(19) 0.1795(2) 0.0214(4) Uani 1 1 d . . .
C36 C 0.9647(3) 0.1390(2) 0.0793(2) 0.0346(6) Uani 1 1 d . . .
H36A H 1.0187 0.1768 0.0137 0.052 Uiso 1 1 calc R . .
H36B H 0.8841 0.1774 0.0677 0.052 Uiso 1 1 calc R . .
H36C H 0.9602 0.0614 0.0930 0.052 Uiso 1 1 calc R . .
C37 C 1.1372(2) 0.0753(2) 0.1961(2) 0.0318(6) Uani 1 1 d . . .
H37A H 1.1269 -0.0032 0.2165 0.048 Uiso 1 1 calc R . .
H37B H 1.1748 0.0804 0.2548 0.048 Uiso 1 1 calc R . .
H37C H 1.1887 0.1069 0.1276 0.048 Uiso 1 1 calc R . .
C38 C 1.0911(2) 0.3429(2) 0.0783(2) 0.0243(5) Uani 1 1 d . . .
H38A H 1.0622 0.3555 0.0083 0.037 Uiso 1 1 calc R . .
H38B H 1.1753 0.3132 0.0820 0.037 Uiso 1 1 calc R . .
H38C H 1.0849 0.4136 0.0835 0.037 Uiso 1 1 calc R . .
C39 C 0.2480(2) 0.34203(19) 0.7758(2) 0.0171(5) Uani 1 1 d . . .
C40 C 0.3177(2) 0.3006(2) 0.8673(2) 0.0177(5) Uani 1 1 d . . .
C41 C 0.3426(2) 0.1868(2) 0.9316(2) 0.0197(5) Uani 1 1 d . . .
H41 H 0.3880 0.1615 0.9941 0.024 Uiso 1 1 calc R . .
C42 C 0.3003(2) 0.1101(2) 0.9038(2) 0.0200(5) Uani 1 1 d . . .
C43 C 0.2352(2) 0.1516(2) 0.8112(2) 0.0201(5) Uani 1 1 d . . .
H43 H 0.2073 0.0993 0.7918 0.024 Uiso 1 1 calc R . .
C44 C 0.2079(2) 0.26489(19) 0.7444(2) 0.0160(4) Uani 1 1 d . . .
C45 C 0.3244(3) -0.0142(2) 0.9724(2) 0.0301(6) Uani 1 1 d . . .
H45A H 0.3811 -0.0273 1.0272 0.045 Uiso 1 1 calc R . .
H45B H 0.3590 -0.0484 0.9246 0.045 Uiso 1 1 calc R . .
H45C H 0.2487 -0.0475 1.0100 0.045 Uiso 1 1 calc R . .
C46 C 0.1374(2) 0.3065(2) 0.6411(2) 0.0211(5) Uani 1 1 d . . .
C47 C 0.0180(2) 0.3677(2) 0.6556(3) 0.0282(6) Uani 1 1 d . . .
H47A H -0.0266 0.3191 0.7238 0.042 Uiso 1 1 calc R . .
H47B H -0.0299 0.3871 0.5930 0.042 Uiso 1 1 calc R . .
H47C H 0.0341 0.4359 0.6592 0.042 Uiso 1 1 calc R . .
C48 C 0.2131(2) 0.3836(2) 0.5381(2) 0.0255(6) Uani 1 1 d . . .
H48A H 0.2319 0.4483 0.5469 0.038 Uiso 1 1 calc R . .
H48B H 0.1673 0.4090 0.4731 0.038 Uiso 1 1 calc R . .
H48C H 0.2880 0.3424 0.5290 0.038 Uiso 1 1 calc R . .
C49 C 0.1071(3) 0.2090(2) 0.6209(3) 0.0306(6) Uani 1 1 d . . .
H49A H 0.1818 0.1695 0.6084 0.046 Uiso 1 1 calc R . .
H49B H 0.0602 0.2379 0.5561 0.046 Uiso 1 1 calc R . .
H49C H 0.0598 0.1573 0.6854 0.046 Uiso 1 1 calc R . .
C50 C 0.5224(2) 0.4260(2) 0.8363(2) 0.0173(5) Uani 1 1 d . . .
H50 H 0.5208 0.4526 0.7552 0.021 Uiso 1 1 calc R . .
C51 C 0.5667(2) 0.5168(2) 0.8575(2) 0.0179(5) Uani 1 1 d . . .
H51 H 0.5737 0.4836 0.9387 0.021 Uiso 1 1 calc R . .
C52 C 0.6950(2) 0.5430(2) 0.8038(2) 0.0200(5) Uani 1 1 d . . .
H52A H 0.6944 0.5721 0.7231 0.024 Uiso 1 1 calc R . .
H52B H 0.7240 0.6010 0.8191 0.024 Uiso 1 1 calc R . .
C53 C 0.7800(2) 0.4368(2) 0.8495(2) 0.0263(6) Uani 1 1 d . . .
H53A H 0.8612 0.4536 0.8115 0.032 Uiso 1 1 calc R . .
H53B H 0.7867 0.4123 0.9289 0.032 Uiso 1 1 calc R . .
C54 C 0.7347(2) 0.3436(2) 0.8338(2) 0.0234(5) Uani 1 1 d . . .
H54A H 0.7881 0.2751 0.8688 0.028 Uiso 1 1 calc R . .
H54B H 0.7379 0.3645 0.7542 0.028 Uiso 1 1 calc R . .
C55 C 0.6047(2) 0.3194(2) 0.8839(2) 0.0202(5) Uani 1 1 d . . .
H55A H 0.5761 0.2619 0.8675 0.024 Uiso 1 1 calc R . .
H55B H 0.6025 0.2901 0.9649 0.024 Uiso 1 1 calc R . .
C56 C 0.4958(2) 0.7243(2) 0.6805(2) 0.0168(4) Uani 1 1 d . . .
C57 C 0.4381(2) 0.70511(19) 0.60423(19) 0.0154(4) Uani 1 1 d . . .
C58 C 0.4573(2) 0.77574(19) 0.49047(19) 0.0156(4) Uani 1 1 d . . .
C59 C 0.5394(2) 0.8577(2) 0.4583(2) 0.0178(5) Uani 1 1 d . . .
H59 H 0.5554 0.9034 0.3819 0.021 Uiso 1 1 calc R . .
C60 C 0.5993(2) 0.8761(2) 0.5325(2) 0.0185(5) Uani 1 1 d . . .
C61 C 0.5751(2) 0.8093(2) 0.6439(2) 0.0194(5) Uani 1 1 d . . .
H61 H 0.6128 0.8213 0.6961 0.023 Uiso 1 1 calc R . .
C62 C 0.6879(2) 0.9663(2) 0.4918(2) 0.0227(5) Uani 1 1 d . . .
H62A H 0.6779 1.0040 0.5394 0.034 Uiso 1 1 calc R . .
H62B H 0.6728 1.0208 0.4162 0.034 Uiso 1 1 calc R . .
H62C H 0.7703 0.9324 0.4935 0.034 Uiso 1 1 calc R . .
C63 C 0.3905(2) 0.7598(2) 0.4063(2) 0.0195(5) Uani 1 1 d . . .
C64 C 0.4344(3) 0.6461(2) 0.4088(2) 0.0258(6) Uani 1 1 d . . .
H64A H 0.5198 0.6469 0.3831 0.039 Uiso 1 1 calc R . .
H64B H 0.3875 0.6321 0.3606 0.039 Uiso 1 1 calc R . .
H64C H 0.4237 0.5871 0.4842 0.039 Uiso 1 1 calc R . .
C65 C 0.4164(3) 0.8517(2) 0.2891(2) 0.0263(6) Uani 1 1 d . . .
H65A H 0.3945 0.9250 0.2875 0.039 Uiso 1 1 calc R . .
H65B H 0.3689 0.8424 0.2382 0.039 Uiso 1 1 calc R . .
H65C H 0.5023 0.8462 0.2668 0.039 Uiso 1 1 calc R . .
C66 C 0.2531(2) 0.7648(2) 0.4331(2) 0.0230(5) Uani 1 1 d . . .
H66A H 0.2321 0.6998 0.5021 0.034 Uiso 1 1 calc R . .
H66B H 0.2123 0.7647 0.3734 0.034 Uiso 1 1 calc R . .
H66C H 0.2275 0.8333 0.4407 0.034 Uiso 1 1 calc R . .
C67 C 0.0918(2) 0.6705(2) 0.8507(2) 0.0234(5) Uani 1 1 d . . .
H67 H 0.1329 0.6387 0.9208 0.028 Uiso 1 1 calc R . .
C68 C 0.0818(2) 0.79971(19) 0.80218(19) 0.0212(4) Uani 1 1 d . . .
C69 C 0.0293(2) 0.8440(2) 0.6880(2) 0.0311(6) Uani 1 1 d . . .
H69A H 0.0714 0.8057 0.6452 0.037 Uiso 1 1 calc R . .
H69B H 0.0364 0.9255 0.6448 0.037 Uiso 1 1 calc R . .
C70 C -0.1054(3) 0.8160(3) 0.7174(2) 0.0373(6) Uani 1 1 d . . .
H70A H -0.1599 0.8848 0.6907 0.045 Uiso 1 1 calc R . .
H70B H -0.1257 0.7672 0.6860 0.045 Uiso 1 1 calc R . .
C71 C -0.1125(2) 0.7549(2) 0.8442(2) 0.0284(5) Uani 1 1 d . . .
H71 H -0.1961 0.7516 0.8799 0.034 Uiso 1 1 calc R . .
C72 C -0.0427(2) 0.6408(2) 0.8783(3) 0.0334(6) Uani 1 1 d . . .
H72A H -0.0643 0.6032 0.8358 0.040 Uiso 1 1 calc R . .
H72B H -0.0586 0.5919 0.9578 0.040 Uiso 1 1 calc R . .
C73 C -0.0282(2) 0.8198(2) 0.8732(2) 0.0234(5) Uani 1 1 d . . .
C74 C -0.0701(3) 0.9424(2) 0.8375(3) 0.0338(6) Uani 1 1 d . . .
H74A H -0.1543 0.9480 0.8647 0.051 Uiso 1 1 calc R . .
H74B H -0.0631 0.9829 0.7570 0.051 Uiso 1 1 calc R . .
H74C H -0.0199 0.9750 0.8681 0.051 Uiso 1 1 calc R . .
C75 C -0.0101(3) 0.7694(3) 0.9963(2) 0.0360(6) Uani 1 1 d . . .
H75A H -0.0830 0.7858 1.0351 0.054 Uiso 1 1 calc R . .
H75B H 0.0582 0.8018 1.0073 0.054 Uiso 1 1 calc R . .
H75C H 0.0061 0.6883 1.0255 0.054 Uiso 1 1 calc R . .
C76 C 0.1976(2) 0.8481(2) 0.7987(2) 0.0326(6) Uani 1 1 d . . .
H76A H 0.2249 0.8164 0.8732 0.049 Uiso 1 1 calc R . .
H76B H 0.1843 0.9294 0.7699 0.049 Uiso 1 1 calc R . .
H76C H 0.2590 0.8302 0.7508 0.049 Uiso 1 1 calc R . .

loop_
_atom_site_aniso_label
_atom_site_aniso_U_11
_atom_site_aniso_U_22
_atom_site_aniso_U_33
_atom_site_aniso_U_23
_atom_site_aniso_U_13
_atom_site_aniso_U_12
S1 0.0171(3) 0.0171(3) 0.0169(3) -0.0087(2) 0.0007(2) -0.0003(2)
S2 0.0191(3) 0.0159(3) 0.0135(3) -0.0063(2) -0.0003(2) 0.0013(2)
S3 0.0186(3) 0.0159(3) 0.0173(3) -0.0083(2) 0.0030(2) -0.0037(2)
S4 0.0213(3) 0.0160(3) 0.0148(3) -0.0070(2) -0.0002(2) -0.0005(2)
O1 0.0239(9) 0.0110(8) 0.0226(9) -0.0062(7) -0.0037(7) 0.0008(7)
O2 0.0194(8) 0.0162(8) 0.0176(8) -0.0072(7) 0.0005(6) -0.0053(6)
O3 0.0182(8) 0.0150(7) 0.0297(9) -0.0106(7) 0.0032(7) -0.0003(6)
O4 0.0210(8) 0.0118(8) 0.0247(9) -0.0067(7) -0.0036(7) -0.0010(6)
O5 0.0202(8) 0.0189(8) 0.0177(8) -0.0078(7) 0.0005(7) -0.0076(7)
O6 0.0255(10) 0.0336(11) 0.0479(13) -0.0294(10) -0.0048(9) 0.0090(8)
Al1 0.0158(3) 0.0118(3) 0.0174(4) -0.0058(3) 0.0005(3) 0.0003(3)
Al2 0.0199(4) 0.0128(3) 0.0203(4) -0.0075(3) 0.0018(3) -0.0012(3)
C1 0.0152(10) 0.0135(10) 0.0152(11) -0.0050(9) 0.0041(8) -0.0024(8)
C2 0.0155(10) 0.0161(11) 0.0148(11) -0.0064(9) 0.0026(8) -0.0007(8)
C3 0.0190(11) 0.0158(11) 0.0174(11) -0.0025(9) 0.0002(9) 0.0009(9)
C4 0.0204(11) 0.0109(10) 0.0262(13) -0.0050(9) 0.0010(10) 0.0000(9)
C5 0.0166(11) 0.0151(11) 0.0211(12) -0.0067(9) 0.0023(9) -0.0024(9)
C6 0.0141(10) 0.0126(10) 0.0216(11) -0.0072(9) 0.0037(9) -0.0023(8)
C7 0.0319(14) 0.0138(11) 0.0339(15) -0.0044(10) -0.0053(11) 0.0001(10)
C8 0.0169(11) 0.0167(11) 0.0216(12) -0.0092(9) -0.0051(9) 0.0009(9)
C9 0.0168(11) 0.0224(12) 0.0326(15) -0.0125(11) -0.0026(10) 0.0037(10)
C10 0.0220(13) 0.0309(14) 0.0206(12) -0.0111(11) -0.0014(10) -0.0006(11)
C11 0.0288(14) 0.0254(13) 0.0427(17) -0.0211(13) -0.0122(12) 0.0032(11)
C12 0.0134(10) 0.0185(11) 0.0180(11) -0.0090(9) -0.0008(9) 0.0020(9)
C13 0.0143(10) 0.0199(11) 0.0158(11) -0.0085(9) -0.0025(8) 0.0019(9)
C14 0.0141(11) 0.0205(12) 0.0264(13) -0.0102(10) -0.0038(9) 0.0009(9)
C15 0.0161(11) 0.0266(13) 0.0298(13) -0.0155(11) -0.0071(10) 0.0018(10)
C16 0.0183(11) 0.0275(13) 0.0298(14) -0.0151(11) -0.0043(10) 0.0045(10)
C17 0.0194(12) 0.0186(12) 0.0248(13) -0.0110(10) -0.0045(10) 0.0039(9)
C18 0.0155(10) 0.0156(10) 0.0135(10) -0.0064(9) 0.0002(8) -0.0005(8)
C19 0.0118(10) 0.0136(10) 0.0194(11) -0.0089(9) -0.0002(8) 0.0006(8)
C20 0.0143(10) 0.0211(11) 0.0145(11) -0.0102(9) -0.0005(8) 0.0006(9)
C21 0.0166(10) 0.0154(10) 0.0174(11) -0.0054(9) 0.0013(9) 0.0007(8)
C22 0.0145(10) 0.0165(11) 0.0230(12) -0.0106(9) -0.0013(9) 0.0012(8)
C23 0.0146(10) 0.0176(11) 0.0173(11) -0.0090(9) -0.0042(8) 0.0009(8)
C24 0.0214(12) 0.0190(12) 0.0275(13) -0.0094(10) 0.0003(10) -0.0038(9)
C25 0.0186(11) 0.0241(12) 0.0140(11) -0.0091(9) -0.0019(8) -0.0028(9)
C26 0.0177(11) 0.0317(13) 0.0221(12) -0.0130(11) -0.0022(9) -0.0018(10)
C27 0.0298(14) 0.0396(16) 0.0168(12) -0.0097(11) -0.0014(10) -0.0055(12)
C28 0.0270(13) 0.0338(14) 0.0269(14) -0.0212(12) -0.0051(11) 0.0025(11)
C29 0.0150(10) 0.0143(9) 0.0213(10) -0.0085(8) -0.0018(8) 0.0007(8)
C30 0.0114(9) 0.0138(9) 0.0187(9) -0.0056(7) 0.0005(7) 0.0004(7)
C31 0.0201(11) 0.0292(12) 0.0205(11) -0.0109(9) -0.0051(8) 0.0006(9)
C32 0.0278(12) 0.0298(13) 0.0191(11) -0.0025(10) 0.0003(10) 0.0035(10)
C33 0.0215(10) 0.0124(9) 0.0295(12) -0.0072(9) 0.0052(9) 0.0006(8)
C34 0.0146(10) 0.0165(10) 0.0370(13) -0.0120(10) 0.0050(9) -0.0032(8)
C35 0.0205(10) 0.0156(10) 0.0269(12) -0.0100(9) 0.0050(9) -0.0011(8)
C36 0.0393(15) 0.0343(14) 0.0420(15) -0.0279(13) -0.0032(12) 0.0007(11)
C37 0.0268(12) 0.0260(12) 0.0360(14) -0.0120(11) 0.0090(10) 0.0041(10)
C38 0.0233(11) 0.0210(11) 0.0237(11) -0.0075(9) 0.0073(9) -0.0021(9)
C39 0.0145(10) 0.0130(10) 0.0237(12) -0.0091(9) 0.0030(9) -0.0012(8)
C40 0.0163(11) 0.0163(11) 0.0209(12) -0.0090(10) 0.0030(9) -0.0044(9)
C41 0.0219(11) 0.0172(11) 0.0180(11) -0.0064(9) 0.0013(9) -0.0035(9)
C42 0.0215(11) 0.0148(11) 0.0197(12) -0.0049(9) 0.0016(9) -0.0012(9)
C43 0.0214(11) 0.0121(10) 0.0275(13) -0.0100(10) 0.0016(9) -0.0021(9)
C44 0.0133(10) 0.0158(11) 0.0189(11) -0.0083(9) 0.0016(8) -0.0013(8)
C45 0.0420(16) 0.0132(11) 0.0307(14) -0.0047(10) -0.0091(12) -0.0013(11)
C46 0.0163(11) 0.0198(12) 0.0286(13) -0.0123(10) -0.0014(10) -0.0002(9)
C47 0.0195(12) 0.0290(14) 0.0378(16) -0.0165(12) -0.0049(11) 0.0017(10)
C48 0.0243(13) 0.0254(13) 0.0242(13) -0.0090(11) -0.0032(10) 0.0011(11)
C49 0.0339(15) 0.0243(13) 0.0372(16) -0.0145(12) -0.0138(12) -0.0005(12)
C50 0.0170(11) 0.0179(11) 0.0181(11) -0.0095(9) 0.0026(9) -0.0026(9)
C51 0.0250(12) 0.0156(11) 0.0136(11) -0.0066(9) -0.0047(9) 0.0004(9)
C52 0.0170(11) 0.0234(12) 0.0222(12) -0.0113(10) -0.0034(9) -0.0034(9)
C53 0.0217(12) 0.0278(13) 0.0280(14) -0.0116(11) -0.0047(10) 0.0033(10)
C54 0.0176(11) 0.0236(12) 0.0302(14) -0.0138(11) -0.0032(10) 0.0034(10)
C55 0.0230(12) 0.0168(11) 0.0207(12) -0.0091(10) -0.0007(10) 0.0016(9)
C56 0.0202(11) 0.0134(10) 0.0158(11) -0.0059(9) -0.0015(9) 0.0009(9)
C57 0.0169(11) 0.0146(10) 0.0142(11) -0.0062(9) -0.0001(8) -0.0011(8)
C58 0.0145(10) 0.0158(10) 0.0156(11) -0.0066(9) -0.0012(8) 0.0007(8)
C59 0.0165(10) 0.0190(11) 0.0140(11) -0.0045(9) 0.0010(8) -0.0004(9)
C60 0.0157(11) 0.0122(10) 0.0230(12) -0.0041(9) 0.0009(9) -0.0014(8)
C61 0.0185(11) 0.0170(11) 0.0240(13) -0.0099(10) -0.0029(9) -0.0007(9)
C62 0.0174(11) 0.0175(11) 0.0282(13) -0.0050(10) -0.0004(9) -0.0055(9)
C63 0.0181(11) 0.0229(12) 0.0176(11) -0.0096(9) -0.0018(9) 0.0018(9)
C64 0.0279(13) 0.0308(14) 0.0275(14) -0.0208(12) -0.0058(11) 0.0028(11)
C65 0.0261(13) 0.0341(14) 0.0135(11) -0.0062(10) -0.0019(9) -0.0013(11)
C66 0.0182(11) 0.0295(13) 0.0207(12) -0.0102(10) -0.0047(9) -0.0001(10)
C67 0.0226(12) 0.0207(11) 0.0274(12) -0.0117(10) -0.0010(9) 0.0005(9)
C68 0.0197(10) 0.0199(10) 0.0228(11) -0.0091(9) -0.0005(8) 0.0005(8)
C69 0.0334(14) 0.0329(14) 0.0204(12) -0.0074(11) -0.0056(10) 0.0074(11)
C70 0.0315(14) 0.0468(17) 0.0373(15) -0.0212(13) -0.0163(12) 0.0075(12)
C71 0.0194(11) 0.0255(12) 0.0384(14) -0.0128(11) -0.0029(10) -0.0004(9)
C72 0.0230(12) 0.0223(12) 0.0512(17) -0.0128(12) -0.0014(12) -0.0042(10)
C73 0.0215(11) 0.0220(11) 0.0262(12) -0.0112(10) -0.0004(9) 0.0011(9)
C74 0.0303(13) 0.0278(13) 0.0460(16) -0.0204(12) -0.0023(12) 0.0050(10)
C75 0.0307(13) 0.0479(16) 0.0280(13) -0.0185(12) 0.0006(11) 0.0077(12)
C76 0.0247(12) 0.0328(13) 0.0458(16) -0.0231(12) 0.0018(11) -0.0033(10)

loop_
_atom_type_symbol
_atom_type_description
_atom_type_scat_dispersion_real
_atom_type_scat_dispersion_imag
_atom_type_scat_source
C C 0.0030 0.0020 'International Tables Vol C Tables 4.2.6.8 and 6.1.1.4'
H H 0.0000 0.0000 'International Tables Vol C Tables 4.2.6.8 and 6.1.1.4'
Al Al 0.0640 0.0510 'International Tables Vol C Tables 4.2.6.8 and 6.1.1.4'
O O 0.0110 0.0060 'International Tables Vol C Tables 4.2.6.8 and 6.1.1.4'
S S 0.1250 0.1230 'International Tables Vol C Tables 4.2.6.8 and 6.1.1.4'

loop_
_geom_angle_atom_site_label_1
_geom_angle_atom_site_label_2
_geom_angle_atom_site_label_3
_geom_angle
_geom_angle_site_symmetry_1
_geom_angle_site_symmetry_3
_geom_angle_publ_flag
C2 S1 C12 104.23(11) . . ?
C2 S1 Al1 92.84(8) . . ?
C12 S1 Al1 94.35(8) . . ?
C18 S2 C13 103.57(11) . . ?
C18 S2 Al1 87.53(8) . . ?
C13 S2 Al1 96.31(8) . . ?
C40 S3 C50 104.58(11) . . ?
C40 S3 Al2 92.17(9) . . ?
C50 S3 Al2 95.99(8) . . ?
C56 S4 C51 104.33(11) . . ?
C1 O1 Al1 124.94(16) . . ?
C19 O2 Al1 136.85(16) . . ?
C29 O3 Al1 137.28(15) . . ?
C39 O4 Al2 124.45(16) . . ?
C57 O5 Al2 136.67(16) . . ?
C67 O6 Al2 150.97(19) . . ?
O3 Al1 O2 122.88(9) . . ?
O3 Al1 O1 109.94(9) . . ?
O2 Al1 O1 99.51(9) . . ?
O3 Al1 S1 112.39(7) . . ?
O2 Al1 S1 117.56(7) . . ?
O1 Al1 S1 86.12(6) . . ?
O3 Al1 S2 97.55(7) . . ?
O2 Al1 S2 73.53(6) . . ?
O1 Al1 S2 150.24(7) . . ?
S1 Al1 S2 72.67(3) . . ?
O6 Al2 O5 118.26(10) . . ?
O6 Al2 O4 112.81(10) . . ?
O5 Al2 O4 101.18(9) . . ?
O6 Al2 S3 119.10(9) . . ?
O5 Al2 S3 112.55(7) . . ?
O4 Al2 S3 86.73(6) . . ?
O1 C1 C2 119.9(2) . . ?
O1 C1 C6 121.0(2) . . ?
C2 C1 C6 119.1(2) . . ?
C3 C2 C1 122.0(2) . . ?
C3 C2 S1 121.7(2) . . ?
C1 C2 S1 116.20(18) . . ?
C4 C3 C2 119.6(2) . . ?
C4 C3 H3 120.2 . . ?
C2 C3 H3 120.2 . . ?
C3 C4 C5 118.4(2) . . ?
C3 C4 C7 121.7(2) . . ?
C5 C4 C7 119.9(2) . . ?
C6 C5 C4 123.7(2) . . ?
C6 C5 H5 118.2 . . ?
C4 C5 H5 118.2 . . ?
C5 C6 C1 117.1(2) . . ?
C5 C6 C8 121.9(2) . . ?
C1 C6 C8 121.0(2) . . ?
C4 C7 H7A 109.5 . . ?
C4 C7 H7B 109.5 . . ?
H7A C7 H7B 109.5 . . ?
C4 C7 H7C 109.5 . . ?
H7A C7 H7C 109.5 . . ?
H7B C7 H7C 109.5 . . ?
C11 C8 C6 112.1(2) . . ?
C11 C8 C10 107.7(2) . . ?
C6 C8 C10 109.5(2) . . ?
C11 C8 C9 107.5(2) . . ?
C6 C8 C9 109.9(2) . . ?
C10 C8 C9 110.0(2) . . ?
C8 C9 H9A 109.5 . . ?
C8 C9 H9B 109.5 . . ?
H9A C9 H9B 109.5 . . ?
C8 C9 H9C 109.5 . . ?
H9A C9 H9C 109.5 . . ?
H9B C9 H9C 109.5 . . ?
C8 C10 H10A 109.5 . . ?
C8 C10 H10B 109.5 . . ?
H10A C10 H10B 109.5 . . ?
C8 C10 H10C 109.5 . . ?
H10A C10 H10C 109.5 . . ?
H10B C10 H10C 109.5 . . ?
C8 C11 H11A 109.5 . . ?
C8 C11 H11B 109.5 . . ?
H11A C11 H11B 109.5 . . ?
C8 C11 H11C 109.5 . . ?
H11A C11 H11C 109.5 . . ?
H11B C11 H11C 109.5 . . ?
C17 C12 C13 110.06(19) . . ?
C17 C12 S1 110.95(17) . . ?
C13 C12 S1 107.39(15) . . ?
C17 C12 H12 109.5 . . ?
C13 C12 H12 109.5 . . ?
S1 C12 H12 109.5 . . ?
C14 C13 C12 109.70(19) . . ?
C14 C13 S2 113.55(17) . . ?
C12 C13 S2 113.58(16) . . ?
C14 C13 H13 106.5 . . ?
C12 C13 H13 106.5 . . ?
S2 C13 H13 106.5 . . ?
C13 C14 C15 110.1(2) . . ?
C13 C14 H14A 109.6 . . ?
C15 C14 H14A 109.6 . . ?
C13 C14 H14B 109.6 . . ?
C15 C14 H14B 109.6 . . ?
H14A C14 H14B 108.2 . . ?
C14 C15 C16 111.5(2) . . ?
C14 C15 H15A 109.3 . . ?
C16 C15 H15A 109.3 . . ?
C14 C15 H15B 109.3 . . ?
C16 C15 H15B 109.3 . . ?
H15A C15 H15B 108.0 . . ?
C15 C16 C17 111.5(2) . . ?
C15 C16 H16A 109.3 . . ?
C17 C16 H16A 109.3 . . ?
C15 C16 H16B 109.3 . . ?
C17 C16 H16B 109.3 . . ?
H16A C16 H16B 108.0 . . ?
C12 C17 C16 109.8(2) . . ?
C12 C17 H17A 109.7 . . ?
C16 C17 H17A 109.7 . . ?
C12 C17 H17B 109.7 . . ?
C16 C17 H17B 109.7 . . ?
H17A C17 H17B 108.2 . . ?
C19 C18 C23 121.6(2) . . ?
C19 C18 S2 118.33(18) . . ?
C23 C18 S2 120.05(18) . . ?
O2 C19 C18 120.1(2) . . ?
O2 C19 C20 120.6(2) . . ?
C18 C19 C20 119.3(2) . . ?
C21 C20 C19 117.1(2) . . ?
C21 C20 C25 122.4(2) . . ?
C19 C20 C25 120.6(2) . . ?
C20 C21 C22 124.2(2) . . ?
C20 C21 H21 117.9 . . ?
C22 C21 H21 117.9 . . ?
C23 C22 C21 117.6(2) . . ?
C23 C22 C24 120.8(2) . . ?
C21 C22 C24 121.6(2) . . ?
C22 C23 C18 120.0(2) . . ?
C22 C23 H23 120.0 . . ?
C18 C23 H23 120.0 . . ?
C22 C24 H24A 109.5 . . ?
C22 C24 H24B 109.5 . . ?
H24A C24 H24B 109.5 . . ?
C22 C24 H24C 109.5 . . ?
H24A C24 H24C 109.5 . . ?
H24B C24 H24C 109.5 . . ?
C27 C25 C20 111.6(2) . . ?
C27 C25 C28 108.3(2) . . ?
C20 C25 C28 108.8(2) . . ?
C27 C25 C26 106.6(2) . . ?
C20 C25 C26 111.2(2) . . ?
C28 C25 C26 110.1(2) . . ?
C25 C26 H26A 109.5 . . ?
C25 C26 H26B 109.5 . . ?
H26A C26 H26B 109.5 . . ?
C25 C26 H26C 109.5 . . ?
H26A C26 H26C 109.5 . . ?
H26B C26 H26C 109.5 . . ?
C25 C27 H27A 109.5 . . ?
C25 C27 H27B 109.5 . . ?
H27A C27 H27B 109.5 . . ?
C25 C27 H27C 109.5 . . ?
H27A C27 H27C 109.5 . . ?
H27B C27 H27C 109.5 . . ?
C25 C28 H28A 109.5 . . ?
C25 C28 H28B 109.5 . . ?
H28A C28 H28B 109.5 . . ?
C25 C28 H28C 109.5 . . ?
H28A C28 H28C 109.5 . . ?
H28B C28 H28C 109.5 . . ?
O3 C29 C30 112.35(18) . . ?
O3 C29 C34 114.87(18) . . ?
C30 C29 C34 103.30(17) . . ?
O3 C29 H29 108.7 . . ?
C30 C29 H29 108.7 . . ?
C34 C29 H29 108.7 . . ?
C38 C30 C29 113.27(18) . . ?
C38 C30 C31 114.68(19) . . ?
C29 C30 C31 106.54(17) . . ?
C38 C30 C35 117.18(18) . . ?
C29 C30 C35 101.62(17) . . ?
C31 C30 C35 102.00(17) . . ?
C30 C31 C32 103.45(19) . . ?
C30 C31 H31A 111.1 . . ?
C32 C31 H31A 111.1 . . ?
C30 C31 H31B 111.1 . . ?
C32 C31 H31B 111.1 . . ?
H31A C31 H31B 109.0 . . ?
C33 C32 C31 102.93(19) . . ?
C33 C32 H32A 111.2 . . ?
C31 C32 H32A 111.2 . . ?
C33 C32 H32B 111.2 . . ?
C31 C32 H32B 111.2 . . ?
H32A C32 H32B 109.1 . . ?
C34 C33 C32 106.24(19) . . ?
C34 C33 C35 103.03(18) . . ?
C32 C33 C35 102.42(19) . . ?
C34 C33 H33 114.6 . . ?
C32 C33 H33 114.6 . . ?
C35 C33 H33 114.6 . . ?
C33 C34 C29 103.22(17) . . ?
C33 C34 H34A 111.1 . . ?
C29 C34 H34A 111.1 . . ?
C33 C34 H34B 111.1 . . ?
C29 C34 H34B 111.1 . . ?
H34A C34 H34B 109.1 . . ?
C37 C35 C36 106.8(2) . . ?
C37 C35 C33 113.7(2) . . ?
C36 C35 C33 114.0(2) . . ?
C37 C35 C30 113.9(2) . . ?
C36 C35 C30 114.9(2) . . ?
C33 C35 C30 93.51(16) . . ?
C35 C36 H36A 109.5 . . ?
C35 C36 H36B 109.5 . . ?
H36A C36 H36B 109.5 . . ?
C35 C36 H36C 109.5 . . ?
H36A C36 H36C 109.5 . . ?
H36B C36 H36C 109.5 . . ?
C35 C37 H37A 109.5 . . ?
C35 C37 H37B 109.5 . . ?
H37A C37 H37B 109.5 . . ?
C35 C37 H37C 109.5 . . ?
H37A C37 H37C 109.5 . . ?
H37B C37 H37C 109.5 . . ?
C30 C38 H38A 109.5 . . ?
C30 C38 H38B 109.5 . . ?
H38A C38 H38B 109.5 . . ?
C30 C38 H38C 109.5 . . ?
H38A C38 H38C 109.5 . . ?
H38B C38 H38C 109.5 . . ?
O4 C39 C40 120.1(2) . . ?
O4 C39 C44 121.3(2) . . ?
C40 C39 C44 118.5(2) . . ?
C41 C40 C39 122.4(2) . . ?
C41 C40 S3 121.0(2) . . ?
C39 C40 S3 116.48(18) . . ?
C40 C41 C42 119.6(2) . . ?
C40 C41 H41 120.2 . . ?
C42 C41 H41 120.2 . . ?
C43 C42 C41 117.8(2) . . ?
C43 C42 C45 121.2(2) . . ?
C41 C42 C45 121.0(2) . . ?
C42 C43 C44 124.7(2) . . ?
C42 C43 H43 117.6 . . ?
C44 C43 H43 117.6 . . ?
C43 C44 C39 116.9(2) . . ?
C43 C44 C46 122.5(2) . . ?
C39 C44 C46 120.5(2) . . ?
C42 C45 H45A 109.5 . . ?
C42 C45 H45B 109.5 . . ?
H45A C45 H45B 109.5 . . ?
C42 C45 H45C 109.5 . . ?
H45A C45 H45C 109.5 . . ?
H45B C45 H45C 109.5 . . ?
C47 C46 C49 107.2(2) . . ?
C47 C46 C44 110.0(2) . . ?
C49 C46 C44 111.5(2) . . ?
C47 C46 C48 110.6(2) . . ?
C49 C46 C48 107.1(2) . . ?
C44 C46 C48 110.4(2) . . ?
C46 C47 H47A 109.5 . . ?
C46 C47 H47B 109.5 . . ?
H47A C47 H47B 109.5 . . ?
C46 C47 H47C 109.5 . . ?
H47A C47 H47C 109.5 . . ?
H47B C47 H47C 109.5 . . ?
C46 C48 H48A 109.5 . . ?
C46 C48 H48B 109.5 . . ?
H48A C48 H48B 109.5 . . ?
C46 C48 H48C 109.5 . . ?
H48A C48 H48C 109.5 . . ?
H48B C48 H48C 109.5 . . ?
C46 C49 H49A 109.5 . . ?
C46 C49 H49B 109.5 . . ?
H49A C49 H49B 109.5 . . ?
C46 C49 H49C 109.5 . . ?
H49A C49 H49C 109.5 . . ?
H49B C49 H49C 109.5 . . ?
C51 C50 C55 110.6(2) . . ?
C51 C50 S3 107.11(16) . . ?
C55 C50 S3 110.94(16) . . ?
C51 C50 H50 109.4 . . ?
C55 C50 H50 109.4 . . ?
S3 C50 H50 109.4 . . ?
C50 C51 C52 109.96(19) . . ?
C50 C51 S4 114.70(17) . . ?
C52 C51 S4 113.31(17) . . ?
C50 C51 H51 106.1 . . ?
C52 C51 H51 106.1 . . ?
S4 C51 H51 106.1 . . ?
C53 C52 C51 110.0(2) . . ?
C53 C52 H52A 109.7 . . ?
C51 C52 H52A 109.7 . . ?
C53 C52 H52B 109.7 . . ?
C51 C52 H52B 109.7 . . ?
H52A C52 H52B 108.2 . . ?
C54 C53 C52 111.3(2) . . ?
C54 C53 H53A 109.4 . . ?
C52 C53 H53A 109.4 . . ?
C54 C53 H53B 109.4 . . ?
C52 C53 H53B 109.4 . . ?
H53A C53 H53B 108.0 . . ?
C53 C54 C55 111.9(2) . . ?
C53 C54 H54A 109.2 . . ?
C55 C54 H54A 109.2 . . ?
C53 C54 H54B 109.2 . . ?
C55 C54 H54B 109.2 . . ?
H54A C54 H54B 107.9 . . ?
C50 C55 C54 110.0(2) . . ?
C50 C55 H55A 109.7 . . ?
C54 C55 H55A 109.7 . . ?
C50 C55 H55B 109.7 . . ?
C54 C55 H55B 109.7 . . ?
H55A C55 H55B 108.2 . . ?
C61 C56 C57 120.7(2) . . ?
C61 C56 S4 120.29(19) . . ?
C57 C56 S4 119.03(18) . . ?
O5 C57 C58 120.5(2) . . ?
O5 C57 C56 120.1(2) . . ?
C58 C57 C56 119.4(2) . . ?
C59 C58 C57 117.6(2) . . ?
C59 C58 C63 122.2(2) . . ?
C57 C58 C63 120.2(2) . . ?
C58 C59 C60 123.7(2) . . ?
C58 C59 H59 118.1 . . ?
C60 C59 H59 118.1 . . ?
C61 C60 C59 117.8(2) . . ?
C61 C60 C62 121.3(2) . . ?
C59 C60 C62 120.9(2) . . ?
C60 C61 C56 120.8(2) . . ?
C60 C61 H61 119.6 . . ?
C56 C61 H61 119.6 . . ?
C60 C62 H62A 109.5 . . ?
C60 C62 H62B 109.5 . . ?
H62A C62 H62B 109.5 . . ?
C60 C62 H62C 109.5 . . ?
H62A C62 H62C 109.5 . . ?
H62B C62 H62C 109.5 . . ?
C65 C63 C64 108.5(2) . . ?
C65 C63 C66 107.4(2) . . ?
C64 C63 C66 110.1(2) . . ?
C65 C63 C58 111.2(2) . . ?
C64 C63 C58 108.7(2) . . ?
C66 C63 C58 111.0(2) . . ?
C63 C64 H64A 109.5 . . ?
C63 C64 H64B 109.5 . . ?
H64A C64 H64B 109.5 . . ?
C63 C64 H64C 109.5 . . ?
H64A C64 H64C 109.5 . . ?
H64B C64 H64C 109.5 . . ?
C63 C65 H65A 109.5 . . ?
C63 C65 H65B 109.5 . . ?
H65A C65 H65B 109.5 . . ?
C63 C65 H65C 109.5 . . ?
H65A C65 H65C 109.5 . . ?
H65B C65 H65C 109.5 . . ?
C63 C66 H66A 109.5 . . ?
C63 C66 H66B 109.5 . . ?
H66A C66 H66B 109.5 . . ?
C63 C66 H66C 109.5 . . ?
H66A C66 H66C 109.5 . . ?
H66B C66 H66C 109.5 . . ?
O6 C67 C68 113.7(2) . . ?
O6 C67 C72 113.5(2) . . ?
C68 C67 C72 102.91(19) . . ?
O6 C67 H67 108.8 . . ?
C68 C67 H67 108.8 . . ?
C72 C67 H67 108.8 . . ?
C76 C68 C67 113.7(2) . . ?
C76 C68 C73 117.7(2) . . ?
C67 C68 C73 101.49(18) . . ?
C76 C68 C69 114.2(2) . . ?
C67 C68 C69 106.2(2) . . ?
C73 C68 C69 101.89(19) . . ?
C68 C69 C70 103.8(2) . . ?
C68 C69 H69A 111.0 . . ?
C70 C69 H69A 111.0 . . ?
C68 C69 H69B 111.0 . . ?
C70 C69 H69B 111.0 . . ?
H69A C69 H69B 109.0 . . ?
C71 C70 C69 102.4(2) . . ?
C71 C70 H70A 111.3 . . ?
C69 C70 H70A 111.3 . . ?
C71 C70 H70B 111.3 . . ?
C69 C70 H70B 111.3 . . ?
H70A C70 H70B 109.2 . . ?
C72 C71 C70 107.9(2) . . ?
C72 C71 C73 102.3(2) . . ?
C70 C71 C73 102.5(2) . . ?
C72 C71 H71 114.3 . . ?
C70 C71 H71 114.3 . . ?
C73 C71 H71 114.3 . . ?
C71 C72 C67 103.4(2) . . ?
C71 C72 H72A 111.1 . . ?
C67 C72 H72A 111.1 . . ?
C71 C72 H72B 111.1 . . ?
C67 C72 H72B 111.1 . . ?
H72A C72 H72B 109.0 . . ?
C74 C73 C75 106.3(2) . . ?
C74 C73 C71 114.0(2) . . ?
C75 C73 C71 113.5(2) . . ?
C74 C73 C68 114.6(2) . . ?
C75 C73 C68 114.5(2) . . ?
C71 C73 C68 93.83(18) . . ?
C73 C74 H74A 109.5 . . ?
C73 C74 H74B 109.5 . . ?
H74A C74 H74B 109.5 . . ?
C73 C74 H74C 109.5 . . ?
H74A C74 H74C 109.5 . . ?
H74B C74 H74C 109.5 . . ?
C73 C75 H75A 109.5 . . ?
C73 C75 H75B 109.5 . . ?
H75A C75 H75B 109.5 . . ?
C73 C75 H75C 109.5 . . ?
H75A C75 H75C 109.5 . . ?
H75B C75 H75C 109.5 . . ?
C68 C76 H76A 109.5 . . ?
C68 C76 H76B 109.5 . . ?
H76A C76 H76B 109.5 . . ?
C68 C76 H76C 109.5 . . ?
H76A C76 H76C 109.5 . . ?
H76B C76 H76C 109.5 . . ?

loop_
_geom_bond_atom_site_label_1
_geom_bond_atom_site_label_2
_geom_bond_distance
_geom_bond_site_symmetry_2
_geom_bond_publ_flag
S1 C2 1.771(3) . ?
S1 C12 1.856(2) . ?
S1 Al1 2.4172(9) . ?
S2 C18 1.775(2) . ?
S2 C13 1.845(2) . ?
S2 Al1 2.9217(9) . ?
S3 C40 1.779(2) . ?
S3 C50 1.862(2) . ?
S3 Al2 2.4099(10) . ?
S4 C56 1.768(3) . ?
S4 C51 1.838(3) . ?
O1 C1 1.343(3) . ?
O1 Al1 1.7655(19) . ?
O2 C19 1.348(3) . ?
O2 Al1 1.7361(18) . ?
O3 C29 1.414(3) . ?
O3 Al1 1.6876(19) . ?
O4 C39 1.336(3) . ?
O4 Al2 1.7629(19) . ?
O5 C57 1.342(3) . ?
O5 Al2 1.7180(18) . ?
O6 C67 1.390(3) . ?
O6 Al2 1.675(2) . ?
C1 C2 1.413(3) . ?
C1 C6 1.419(3) . ?
C2 C3 1.399(3) . ?
C3 C4 1.382(4) . ?
C3 H3 0.9500 . ?
C4 C5 1.411(4) . ?
C4 C7 1.512(3) . ?
C5 C6 1.402(3) . ?
C5 H5 0.9500 . ?
C6 C8 1.535(4) . ?
C7 H7A 0.9800 . ?
C7 H7B 0.9800 . ?
C7 H7C 0.9800 . ?
C8 C11 1.535(4) . ?
C8 C10 1.544(4) . ?
C8 C9 1.551(3) . ?
C9 H9A 0.9800 . ?
C9 H9B 0.9800 . ?
C9 H9C 0.9800 . ?
C10 H10A 0.9800 . ?
C10 H10B 0.9800 . ?
C10 H10C 0.9800 . ?
C11 H11A 0.9800 . ?
C11 H11B 0.9800 . ?
C11 H11C 0.9800 . ?
C12 C17 1.533(3) . ?
C12 C13 1.540(3) . ?
C12 H12 1.0000 . ?
C13 C14 1.524(3) . ?
C13 H13 1.0000 . ?
C14 C15 1.529(3) . ?
C14 H14A 0.9900 . ?
C14 H14B 0.9900 . ?
C15 C16 1.535(4) . ?
C15 H15A 0.9900 . ?
C15 H15B 0.9900 . ?
C16 C17 1.537(4) . ?
C16 H16A 0.9900 . ?
C16 H16B 0.9900 . ?
C17 H17A 0.9900 . ?
C17 H17B 0.9900 . ?
C18 C19 1.400(3) . ?
C18 C23 1.400(3) . ?
C19 C20 1.414(3) . ?
C20 C21 1.394(3) . ?
C20 C25 1.539(3) . ?
C21 C22 1.401(4) . ?
C21 H21 0.9500 . ?
C22 C23 1.384(3) . ?
C22 C24 1.509(3) . ?
C23 H23 0.9500 . ?
C24 H24A 0.9800 . ?
C24 H24B 0.9800 . ?
C24 H24C 0.9800 . ?
C25 C27 1.538(4) . ?
C25 C28 1.540(4) . ?
C25 C26 1.544(4) . ?
C26 H26A 0.9800 . ?
C26 H26B 0.9800 . ?
C26 H26C 0.9800 . ?
C27 H27A 0.9800 . ?
C27 H27B 0.9800 . ?
C27 H27C 0.9800 . ?
C28 H28A 0.9800 . ?
C28 H28B 0.9800 . ?
C28 H28C 0.9800 . ?
C29 C30 1.545(3) . ?
C29 C34 1.555(3) . ?
C29 H29 1.0000 . ?
C30 C38 1.519(3) . ?
C30 C31 1.548(3) . ?
C30 C35 1.562(3) . ?
C31 C32 1.558(4) . ?
C31 H31A 0.9900 . ?
C31 H31B 0.9900 . ?
C32 C33 1.541(4) . ?
C32 H32A 0.9900 . ?
C32 H32B 0.9900 . ?
C33 C34 1.541(3) . ?
C33 C35 1.545(3) . ?
C33 H33 1.0000 . ?
C34 H34A 0.9900 . ?
C34 H34B 0.9900 . ?
C35 C37 1.539(3) . ?
C35 C36 1.543(4) . ?
C36 H36A 0.9800 . ?
C36 H36B 0.9800 . ?
C36 H36C 0.9800 . ?
C37 H37A 0.9800 . ?
C37 H37B 0.9800 . ?
C37 H37C 0.9800 . ?
C38 H38A 0.9800 . ?
C38 H38B 0.9800 . ?
C38 H38C 0.9800 . ?
C39 C40 1.407(4) . ?
C39 C44 1.421(3) . ?
C40 C41 1.393(3) . ?
C41 C42 1.393(4) . ?
C41 H41 0.9500 . ?
C42 C43 1.388(4) . ?
C42 C45 1.513(3) . ?
C43 C44 1.397(3) . ?
C43 H43 0.9500 . ?
C44 C46 1.540(4) . ?
C45 H45A 0.9800 . ?
C45 H45B 0.9800 . ?
C45 H45C 0.9800 . ?
C46 C47 1.530(4) . ?
C46 C49 1.537(4) . ?
C46 C48 1.541(4) . ?
C47 H47A 0.9800 . ?
C47 H47B 0.9800 . ?
C47 H47C 0.9800 . ?
C48 H48A 0.9800 . ?
C48 H48B 0.9800 . ?
C48 H48C 0.9800 . ?
C49 H49A 0.9800 . ?
C49 H49B 0.9800 . ?
C49 H49C 0.9800 . ?
C50 C51 1.522(3) . ?
C50 C55 1.526(3) . ?
C50 H50 1.0000 . ?
C51 C52 1.537(3) . ?
C51 H51 1.0000 . ?
C52 C53 1.537(4) . ?
C52 H52A 0.9900 . ?
C52 H52B 0.9900 . ?
C53 C54 1.514(4) . ?
C53 H53A 0.9900 . ?
C53 H53B 0.9900 . ?
C54 C55 1.540(4) . ?
C54 H54A 0.9900 . ?
C54 H54B 0.9900 . ?
C55 H55A 0.9900 . ?
C55 H55B 0.9900 . ?
C56 C61 1.400(3) . ?
C56 C57 1.416(3) . ?
C57 C58 1.413(3) . ?
C58 C59 1.398(3) . ?
C58 C63 1.545(4) . ?
C59 C60 1.401(4) . ?
C59 H59 0.9500 . ?
C60 C61 1.386(4) . ?
C60 C62 1.518(3) . ?
C61 H61 0.9500 . ?
C62 H62A 0.9800 . ?
C62 H62B 0.9800 . ?
C62 H62C 0.9800 . ?
C63 C65 1.536(4) . ?
C63 C64 1.539(4) . ?
C63 C66 1.542(4) . ?
C64 H64A 0.9800 . ?
C64 H64B 0.9800 . ?
C64 H64C 0.9800 . ?
C65 H65A 0.9800 . ?
C65 H65B 0.9800 . ?
C65 H65C 0.9800 . ?
C66 H66A 0.9800 . ?
C66 H66B 0.9800 . ?
C66 H66C 0.9800 . ?
C67 C68 1.551(3) . ?
C67 C72 1.562(4) . ?
C67 H67 1.0000 . ?
C68 C76 1.503(3) . ?
C68 C73 1.554(3) . ?
C68 C69 1.558(3) . ?
C69 C70 1.560(4) . ?
C69 H69A 0.9900 . ?
C69 H69B 0.9900 . ?
C70 C71 1.542(4) . ?
C70 H70A 0.9900 . ?
C70 H70B 0.9900 . ?
C71 C72 1.534(4) . ?
C71 C73 1.548(3) . ?
C71 H71 1.0000 . ?
C72 H72A 0.9900 . ?
C72 H72B 0.9900 . ?
C73 C74 1.527(3) . ?
C73 C75 1.532(4) . ?
C74 H74A 0.9800 . ?
C74 H74B 0.9800 . ?
C74 H74C 0.9800 . ?
C75 H75A 0.9800 . ?
C75 H75B 0.9800 . ?
C75 H75C 0.9800 . ?
C76 H76A 0.9800 . ?
C76 H76B 0.9800 . ?
C76 H76C 0.9800 . ?

loop_
_geom_torsion_atom_site_label_1
_geom_torsion_atom_site_label_2
_geom_torsion_atom_site_label_3
_geom_torsion_atom_site_label_4
_geom_torsion
_geom_torsion_site_symmetry_1
_geom_torsion_site_symmetry_2
_geom_torsion_site_symmetry_3
_geom_torsion_site_symmetry_4
_geom_torsion_publ_flag
C29 O3 Al1 O2 55.6(3) . . . . ?
C29 O3 Al1 O1 172.0(2) . . . . ?
C29 O3 Al1 S1 -93.9(2) . . . . ?
C29 O3 Al1 S2 -19.6(2) . . . . ?
C19 O2 Al1 O3 -67.0(3) . . . . ?
C19 O2 Al1 O1 171.7(2) . . . . ?
C19 O2 Al1 S1 81.1(2) . . . . ?
C19 O2 Al1 S2 21.4(2) . . . . ?
C1 O1 Al1 O3 111.69(19) . . . . ?
C1 O1 Al1 O2 -118.05(19) . . . . ?
C1 O1 Al1 S1 -0.74(17) . . . . ?
C1 O1 Al1 S2 -44.7(3) . . . . ?
C2 S1 Al1 O3 -109.86(11) . . . . ?
C12 S1 Al1 O3 145.62(11) . . . . ?
C2 S1 Al1 O2 98.83(10) . . . . ?
C12 S1 Al1 O2 -5.69(11) . . . . ?
C2 S1 Al1 O1 0.12(9) . . . . ?
C12 S1 Al1 O1 -104.40(10) . . . . ?
C2 S1 Al1 S2 158.97(8) . . . . ?
C12 S1 Al1 S2 54.46(8) . . . . ?
C18 S2 Al1 O3 110.56(10) . . . . ?
C13 S2 Al1 O3 -146.06(10) . . . . ?
C18 S2 Al1 O2 -11.57(10) . . . . ?
C13 S2 Al1 O2 91.81(10) . . . . ?
C18 S2 Al1 O1 -91.78(15) . . . . ?
C13 S2 Al1 O1 11.60(15) . . . . ?
C18 S2 Al1 S1 -138.27(8) . . . . ?
C13 S2 Al1 S1 -34.89(8) . . . . ?
C67 O6 Al2 O5 -120.6(4) . . . . ?
C67 O6 Al2 O4 121.7(4) . . . . ?
C67 O6 Al2 S3 22.3(4) . . . . ?
C57 O5 Al2 O6 55.7(3) . . . . ?
C57 O5 Al2 O4 179.4(2) . . . . ?
C57 O5 Al2 S3 -89.5(2) . . . . ?
C39 O4 Al2 O6 -122.2(2) . . . . ?
C39 O4 Al2 O5 110.45(19) . . . . ?
C39 O4 Al2 S3 -1.90(18) . . . . ?
C40 S3 Al2 O6 115.26(12) . . . . ?
C50 S3 Al2 O6 -139.84(12) . . . . ?
C40 S3 Al2 O5 -99.86(10) . . . . ?
C50 S3 Al2 O5 5.05(11) . . . . ?
C40 S3 Al2 O4 0.89(10) . . . . ?
C50 S3 Al2 O4 105.80(10) . . . . ?
Al1 O1 C1 C2 1.3(3) . . . . ?
Al1 O1 C1 C6 -179.37(16) . . . . ?
O1 C1 C2 C3 -177.2(2) . . . . ?
C6 C1 C2 C3 3.4(3) . . . . ?
O1 C1 C2 S1 -1.0(3) . . . . ?
C6 C1 C2 S1 179.60(16) . . . . ?
C12 S1 C2 C3 -88.2(2) . . . . ?
Al1 S1 C2 C3 176.61(19) . . . . ?
C12 S1 C2 C1 95.62(19) . . . . ?
Al1 S1 C2 C1 0.40(17) . . . . ?
C1 C2 C3 C4 -2.5(4) . . . . ?
S1 C2 C3 C4 -178.54(19) . . . . ?
C2 C3 C4 C5 0.8(4) . . . . ?
C2 C3 C4 C7 -179.4(2) . . . . ?
C3 C4 C5 C6 0.0(4) . . . . ?
C7 C4 C5 C6 -179.8(2) . . . . ?
C4 C5 C6 C1 0.9(4) . . . . ?
C4 C5 C6 C8 179.2(2) . . . . ?
O1 C1 C6 C5 178.1(2) . . . . ?
C2 C1 C6 C5 -2.5(3) . . . . ?
O1 C1 C6 C8 -0.2(3) . . . . ?
C2 C1 C6 C8 179.2(2) . . . . ?
C5 C6 C8 C11 0.5(3) . . . . ?
C1 C6 C8 C11 178.8(2) . . . . ?
C5 C6 C8 C10 120.0(2) . . . . ?
C1 C6 C8 C10 -61.8(3) . . . . ?
C5 C6 C8 C9 -119.1(2) . . . . ?
C1 C6 C8 C9 59.2(3) . . . . ?
C2 S1 C12 C17 64.52(19) . . . . ?
Al1 S1 C12 C17 158.56(16) . . . . ?
C2 S1 C12 C13 -175.17(16) . . . . ?
Al1 S1 C12 C13 -81.12(15) . . . . ?
C17 C12 C13 C14 -60.9(3) . . . . ?
S1 C12 C13 C14 178.25(17) . . . . ?
C17 C12 C13 S2 170.87(16) . . . . ?
S1 C12 C13 S2 49.99(19) . . . . ?
C18 S2 C13 C14 -38.2(2) . . . . ?
Al1 S2 C13 C14 -127.14(17) . . . . ?
C18 S2 C13 C12 88.08(18) . . . . ?
Al1 S2 C13 C12 -0.88(17) . . . . ?
C12 C13 C14 C15 59.2(3) . . . . ?
S2 C13 C14 C15 -172.50(18) . . . . ?
C13 C14 C15 C16 -56.3(3) . . . . ?
C14 C15 C16 C17 54.6(3) . . . . ?
C13 C12 C17 C16 58.4(3) . . . . ?
S1 C12 C17 C16 177.10(18) . . . . ?
C15 C16 C17 C12 -55.3(3) . . . . ?
C13 S2 C18 C19 -89.2(2) . . . . ?
Al1 S2 C18 C19 6.71(18) . . . . ?
C13 S2 C18 C23 91.7(2) . . . . ?
Al1 S2 C18 C23 -172.39(19) . . . . ?
Al1 O2 C19 C18 -23.7(3) . . . . ?
Al1 O2 C19 C20 156.34(19) . . . . ?
C23 C18 C19 O2 -178.2(2) . . . . ?
S2 C18 C19 O2 2.8(3) . . . . ?
C23 C18 C19 C20 1.8(3) . . . . ?
S2 C18 C19 C20 -177.26(17) . . . . ?
O2 C19 C20 C21 176.4(2) . . . . ?
C18 C19 C20 C21 -3.5(3) . . . . ?
O2 C19 C20 C25 -2.6(3) . . . . ?
C18 C19 C20 C25 177.4(2) . . . . ?
C19 C20 C21 C22 2.5(3) . . . . ?
C25 C20 C21 C22 -178.4(2) . . . . ?
C20 C21 C22 C23 0.4(4) . . . . ?
C20 C21 C22 C24 -179.6(2) . . . . ?
C21 C22 C23 C18 -2.2(3) . . . . ?
C24 C22 C23 C18 177.7(2) . . . . ?
C19 C18 C23 C22 1.2(3) . . . . ?
S2 C18 C23 C22 -179.75(18) . . . . ?
C21 C20 C25 C27 5.9(3) . . . . ?
C19 C20 C25 C27 -175.1(2) . . . . ?
C21 C20 C25 C28 -113.6(3) . . . . ?
C19 C20 C25 C28 65.4(3) . . . . ?
C21 C20 C25 C26 124.9(2) . . . . ?
C19 C20 C25 C26 -56.1(3) . . . . ?
Al1 O3 C29 C30 -160.54(18) . . . . ?
Al1 O3 C29 C34 -42.8(3) . . . . ?
O3 C29 C30 C38 -72.4(2) . . . . ?
C34 C29 C30 C38 163.26(19) . . . . ?
O3 C29 C30 C31 54.6(2) . . . . ?
C34 C29 C30 C31 -69.7(2) . . . . ?
O3 C29 C30 C35 161.03(18) . . . . ?
C34 C29 C30 C35 36.7(2) . . . . ?
C38 C30 C31 C32 -161.73(19) . . . . ?
C29 C30 C31 C32 72.1(2) . . . . ?
C35 C30 C31 C32 -34.0(2) . . . . ?
C30 C31 C32 C33 -1.2(2) . . . . ?
C31 C32 C33 C34 -71.2(2) . . . . ?
C31 C32 C33 C35 36.6(2) . . . . ?
C32 C33 C34 C29 73.7(2) . . . . ?
C35 C33 C34 C29 -33.6(2) . . . . ?
O3 C29 C34 C33 -124.9(2) . . . . ?
C30 C29 C34 C33 -2.2(2) . . . . ?
C34 C33 C35 C37 172.4(2) . . . . ?
C32 C33 C35 C37 62.2(2) . . . . ?
C34 C33 C35 C36 -64.9(2) . . . . ?
C32 C33 C35 C36 -175.1(2) . . . . ?
C34 C33 C35 C30 54.4(2) . . . . ?
C32 C33 C35 C30 -55.8(2) . . . . ?
C38 C30 C35 C37 62.8(3) . . . . ?
C29 C30 C35 C37 -173.2(2) . . . . ?
C31 C30 C35 C37 -63.2(2) . . . . ?
C38 C30 C35 C36 -60.8(3) . . . . ?
C29 C30 C35 C36 63.2(2) . . . . ?
C31 C30 C35 C36 173.1(2) . . . . ?
C38 C30 C35 C33 -179.32(19) . . . . ?
C29 C30 C35 C33 -55.34(19) . . . . ?
C31 C30 C35 C33 54.59(19) . . . . ?
Al2 O4 C39 C40 2.4(3) . . . . ?
Al2 O4 C39 C44 -178.29(16) . . . . ?
O4 C39 C40 C41 175.5(2) . . . . ?
C44 C39 C40 C41 -3.9(4) . . . . ?
O4 C39 C40 S3 -1.2(3) . . . . ?
C44 C39 C40 S3 179.47(17) . . . . ?
C50 S3 C40 C41 86.5(2) . . . . ?
Al2 S3 C40 C41 -176.8(2) . . . . ?
C50 S3 C40 C39 -96.8(2) . . . . ?
Al2 S3 C40 C39 -0.07(18) . . . . ?
C39 C40 C41 C42 1.8(4) . . . . ?
S3 C40 C41 C42 178.32(19) . . . . ?
C40 C41 C42 C43 0.5(4) . . . . ?
C40 C41 C42 C45 -179.3(2) . . . . ?
C41 C42 C43 C44 -0.7(4) . . . . ?
C45 C42 C43 C44 179.1(2) . . . . ?
C42 C43 C44 C39 -1.4(4) . . . . ?
C42 C43 C44 C46 178.7(2) . . . . ?
O4 C39 C44 C43 -175.8(2) . . . . ?
C40 C39 C44 C43 3.5(3) . . . . ?
O4 C39 C44 C46 4.1(3) . . . . ?
C40 C39 C44 C46 -176.6(2) . . . . ?
C43 C44 C46 C47 116.8(3) . . . . ?
C39 C44 C46 C47 -63.1(3) . . . . ?
C43 C44 C46 C49 -2.0(3) . . . . ?
C39 C44 C46 C49 178.1(2) . . . . ?
C43 C44 C46 C48 -120.9(2) . . . . ?
C39 C44 C46 C48 59.2(3) . . . . ?
C40 S3 C50 C51 176.81(16) . . . . ?
Al2 S3 C50 C51 82.99(15) . . . . ?
C40 S3 C50 C55 -62.3(2) . . . . ?
Al2 S3 C50 C55 -156.17(16) . . . . ?
C55 C50 C51 C52 59.8(3) . . . . ?
S3 C50 C51 C52 -179.16(17) . . . . ?
C55 C50 C51 S4 -171.12(17) . . . . ?
S3 C50 C51 S4 -50.1(2) . . . . ?
C56 S4 C51 C50 -84.65(19) . . . . ?
C56 S4 C51 C52 42.7(2) . . . . ?
C50 C51 C52 C53 -58.2(3) . . . . ?
S4 C51 C52 C53 171.92(18) . . . . ?
C51 C52 C53 C54 56.0(3) . . . . ?
C52 C53 C54 C55 -54.9(3) . . . . ?
C51 C50 C55 C54 -57.7(3) . . . . ?
S3 C50 C55 C54 -176.40(17) . . . . ?
C53 C54 C55 C50 55.3(3) . . . . ?
C51 S4 C56 C61 -95.9(2) . . . . ?
C51 S4 C56 C57 86.0(2) . . . . ?
Al2 O5 C57 C58 -145.7(2) . . . . ?
Al2 O5 C57 C56 35.2(4) . . . . ?
C61 C56 C57 O5 176.5(2) . . . . ?
S4 C56 C57 O5 -5.4(3) . . . . ?
C61 C56 C57 C58 -2.6(3) . . . . ?
S4 C56 C57 C58 175.46(17) . . . . ?
O5 C57 C58 C59 -175.1(2) . . . . ?
C56 C57 C58 C59 4.0(3) . . . . ?
O5 C57 C58 C63 3.8(3) . . . . ?
C56 C57 C58 C63 -177.1(2) . . . . ?
C57 C58 C59 C60 -2.6(3) . . . . ?
C63 C58 C59 C60 178.5(2) . . . . ?
C58 C59 C60 C61 -0.2(4) . . . . ?
C58 C59 C60 C62 179.7(2) . . . . ?
C59 C60 C61 C56 1.7(4) . . . . ?
C62 C60 C61 C56 -178.2(2) . . . . ?
C57 C56 C61 C60 -0.3(4) . . . . ?
S4 C56 C61 C60 -178.38(19) . . . . ?
C59 C58 C63 C65 -6.1(3) . . . . ?
C57 C58 C63 C65 175.0(2) . . . . ?
C59 C58 C63 C64 113.2(3) . . . . ?
C57 C58 C63 C64 -65.6(3) . . . . ?
C59 C58 C63 C66 -125.6(2) . . . . ?
C57 C58 C63 C66 55.6(3) . . . . ?
Al2 O6 C67 C68 121.1(4) . . . . ?
Al2 O6 C67 C72 -121.8(4) . . . . ?
O6 C67 C68 C76 -73.6(3) . . . . ?
C72 C67 C68 C76 163.3(2) . . . . ?
O6 C67 C68 C73 159.0(2) . . . . ?
C72 C67 C68 C73 35.8(2) . . . . ?
O6 C67 C68 C69 52.9(3) . . . . ?
C72 C67 C68 C69 -70.3(2) . . . . ?
C76 C68 C69 C70 -161.1(2) . . . . ?
C67 C68 C69 C70 72.8(2) . . . . ?
C73 C68 C69 C70 -33.1(3) . . . . ?
C68 C69 C70 C71 -2.3(3) . . . . ?
C69 C70 C71 C72 -70.3(3) . . . . ?
C69 C70 C71 C73 37.2(3) . . . . ?
C70 C71 C72 C67 72.9(3) . . . . ?
C73 C71 C72 C67 -34.8(3) . . . . ?
O6 C67 C72 C71 -124.1(2) . . . . ?
C68 C67 C72 C71 -0.8(3) . . . . ?
C72 C71 C73 C74 174.6(2) . . . . ?
C70 C71 C73 C74 62.9(3) . . . . ?
C72 C71 C73 C75 -63.4(3) . . . . ?
C70 C71 C73 C75 -175.1(2) . . . . ?
C72 C71 C73 C68 55.5(2) . . . . ?
C70 C71 C73 C68 -56.2(2) . . . . ?
C76 C68 C73 C74 61.1(3) . . . . ?
C67 C68 C73 C74 -174.2(2) . . . . ?
C69 C68 C73 C74 -64.7(3) . . . . ?
C76 C68 C73 C75 -62.2(3) . . . . ?
C67 C68 C73 C75 62.5(3) . . . . ?
C69 C68 C73 C75 172.0(2) . . . . ?
C76 C68 C73 C71 179.7(2) . . . . ?
C67 C68 C73 C71 -55.6(2) . . . . ?
C69 C68 C73 C71 53.9(2) . . . . ?
